data_7204205
loop_
_publ_author_name
'Chen, Yu'
'Harrison, William T. A.'
'Imrie, Corrie T.'
'Ryder, Karl S.'

_publ_section_title
;
 Pyrrole and polypyrrole-based liquid crystals containing azobenzene
 mesogenic groups
;
_journal_issue 3
_journal_name_full 'Journal of Materials Chemistry'
_journal_page_first 579
_journal_paper_doi 10.1039/b105976a
_journal_volume 12
_journal_year 2002
_chemical_formula_sum 'C19 H18 N4 O3'
_chemical_formula_weight 350.37
_space_group_IT_number 14
_symmetry_cell_setting monoclinic
_symmetry_space_group_name_Hall '-P 2ybc'
_symmetry_space_group_name_H-M 'P 1 21/c 1'
_atom_sites_solution_hydrogens geom
_atom_sites_solution_primary direct
_atom_sites_solution_secondary difmap
_audit_creation_method SHELXL-97
_cell_angle_alpha 90.00
_cell_angle_beta 111.696(3)
_cell_angle_gamma 90.00
_cell_formula_units_Z 4
_cell_length_a 11.8709(18)
_cell_length_b 7.6449(12)
_cell_length_c 20.891(4)
_cell_measurement_reflns_used 5770
_cell_measurement_temperature 293(2)
_cell_measurement_theta_max 27.80
_cell_measurement_theta_min 3.10
_cell_volume 1761.6(5)
_computing_cell_refinement 'SMART (Bruker, 1999)'
_computing_data_collection 'SMART (Bruker, 1999)'
_computing_data_reduction 'SMART (Bruker, 1999)'
_computing_molecular_graphics 'ORTEP-3 (Farrugia, 1997)'
_computing_publication_material 'SHELXL-97 (Sheldrick, 1997)'
_computing_structure_refinement 'SHELXL-97 (Sheldrick, 1997)'
_computing_structure_solution 'SHELXS-97 (Sheldrick, 1997)'
_diffrn_ambient_temperature 293(2)
_diffrn_measured_fraction_theta_full 0.922
_diffrn_measured_fraction_theta_max 0.922
_diffrn_measurement_device_type 'Bruker SMART CCD'
_diffrn_measurement_method \w
_diffrn_radiation_monochromator 'silicon 111'
_diffrn_radiation_source 'Daresbury SRS station 9.8'
_diffrn_radiation_type synchrotron
_diffrn_radiation_wavelength 0.69230
_diffrn_reflns_av_R_equivalents 0.0538
_diffrn_reflns_av_sigmaI/netI 0.0568
_diffrn_reflns_limit_h_max 16
_diffrn_reflns_limit_h_min -16
_diffrn_reflns_limit_k_max 10
_diffrn_reflns_limit_k_min -10
_diffrn_reflns_limit_l_max 28
_diffrn_reflns_limit_l_min -29
_diffrn_reflns_number 16650
_diffrn_reflns_theta_full 29.21
_diffrn_reflns_theta_max 29.21
_diffrn_reflns_theta_min 1.80
_diffrn_standards_decay_% 0
_exptl_absorpt_coefficient_mu 0.092
_exptl_absorpt_correction_T_max 0.998
_exptl_absorpt_correction_T_min 0.922
_exptl_absorpt_correction_type multi-scan
_exptl_absorpt_process_details 'SADABS (Bruker, 1999)'
_exptl_crystal_colour orange
_exptl_crystal_density_diffrn 1.321
_exptl_crystal_density_method 'not measured'
_exptl_crystal_description blade
_exptl_crystal_F_000 736
_exptl_crystal_size_max 0.90
_exptl_crystal_size_mid 0.12
_exptl_crystal_size_min 0.02
_refine_diff_density_max 0.257
_refine_diff_density_min -0.267
_refine_diff_density_rms 0.054
_refine_ls_extinction_method none
_refine_ls_goodness_of_fit_ref 0.88
_refine_ls_hydrogen_treatment mixed
_refine_ls_matrix_type full
_refine_ls_number_parameters 356
_refine_ls_number_reflns 4764
_refine_ls_number_restraints 0
_refine_ls_restrained_S_all 0.88
_refine_ls_R_factor_all 0.117
_refine_ls_R_factor_gt 0.068
_refine_ls_shift/su_max 0.045
_refine_ls_shift/su_mean 0.004
_refine_ls_structure_factor_coef Fsqd
_refine_ls_weighting_details 'calc w=1/[\s^2^(Fo^2^)+(0.1296P)^2^+0.0000P] where P=(Fo^2^+2Fc^2^)/3'
_refine_ls_weighting_scheme calc
_refine_ls_wR_factor_gt 0.180
_refine_ls_wR_factor_ref 0.198
_reflns_number_gt 2416
_reflns_number_total 4764
_reflns_threshold_expression I>2\s(I)
_cod_data_source_file b105976a.txt
_cod_data_source_block y639-3NO2
_cod_original_sg_symbol_H-M P21/c
_cod_database_code 7204205

loop_
_symmetry_equiv_pos_as_xyz
'x, y, z'
'-x, y+1/2, -z+1/2'
'-x, -y, -z'
'x, -y-1/2, z-1/2'

loop_
_atom_site_label
_atom_site_type_symbol
_atom_site_fract_x
_atom_site_fract_y
_atom_site_fract_z
_atom_site_U_iso_or_equiv
_atom_site_adp_type
_atom_site_occupancy
_atom_site_symmetry_multiplicity
_atom_site_calc_flag
_atom_site_refinement_flags
_atom_site_disorder_assembly
_atom_site_disorder_group
O1 O -0.54147(15) 0.3878(4) -0.16064(10) 0.1326(9) Uani 1 1 d . A .
O2 O -0.51401(17) 0.5461(4) -0.23739(10) 0.1292(8) Uani 1 1 d . A .
N1 N -0.47650(15) 0.4559(3) -0.18653(10) 0.0849(6) Uani 1 1 d . . .
C1A C -0.3499(6) 0.4413(10) -0.1583(4) 0.0492(14) Uani 0.677(11) 1 d P A 1
C2A C -0.3074(6) 0.3316(11) -0.0991(4) 0.0658(19) Uani 0.677(11) 1 d P A 1
H2A H -0.3588 0.2795 -0.0802 0.079 Uiso 0.677(11) 1 calc PR A 1
C3A C -0.1722(7) 0.3071(12) -0.0698(4) 0.0632(16) Uani 0.677(11) 1 d P A 1
H3A H -0.1363 0.2337 -0.0323 0.076 Uiso 0.677(11) 1 calc PR A 1
C4A C -0.1022(4) 0.3946(7) -0.0992(3) 0.0471(11) Uani 0.677(11) 1 d P A 1
C5A C -0.1531(5) 0.5008(8) -0.1557(3) 0.0569(12) Uani 0.677(11) 1 d P A 1
H5A H -0.1034 0.5582 -0.1745 0.068 Uiso 0.677(11) 1 calc PR A 1
C6A C -0.2732(7) 0.5226(10) -0.1840(4) 0.0562(13) Uani 0.677(11) 1 d P A 1
H6A H -0.3054 0.5949 -0.2223 0.067 Uiso 0.677(11) 1 calc PR A 1
N2A N 0.0297(6) 0.3867(4) -0.07669(19) 0.0610(11) Uani 0.677(11) 1 d P A 1
N3A N 0.0711(6) 0.2909(4) -0.02753(18) 0.0567(10) Uani 0.677(11) 1 d P A 1
C7A C 0.2008(6) 0.2719(9) -0.0045(4) 0.0503(13) Uani 0.677(11) 1 d P A 1
C8A C 0.2531(13) 0.179(3) 0.0502(9) 0.075(4) Uani 0.677(11) 1 d P A 1
H8A H 0.2054 0.1296 0.0720 0.090 Uiso 0.677(11) 1 calc PR A 1
C9A C 0.3684(17) 0.153(3) 0.0759(12) 0.071(4) Uani 0.677(11) 1 d P A 1
H9A H 0.3999 0.0862 0.1159 0.085 Uiso 0.677(11) 1 calc PR A 1
C10A C 0.4461(12) 0.2153(19) 0.0480(7) 0.071(3) Uani 0.677(11) 1 d P A 1
C11A C 0.3961(8) 0.3038(14) -0.0098(5) 0.0662(18) Uani 0.677(11) 1 d P A 1
H11A H 0.4450 0.3428 -0.0329 0.079 Uiso 0.677(11) 1 calc PR A 1
C12A C 0.2771(10) 0.3398(15) -0.0365(5) 0.063(2) Uani 0.677(11) 1 d P A 1
H12A H 0.2452 0.4089 -0.0757 0.076 Uiso 0.677(11) 1 calc PR A 1
C1B C -0.3404(10) 0.4041(15) -0.1446(5) 0.039(3) Uani 0.323(11) 1 d PR A 2
C2B C -0.2957(10) 0.2991(15) -0.0948(5) 0.065(5) Uani 0.323(11) 1 d PR A 2
H2B H -0.3529 0.2298 -0.0861 0.078 Uiso 0.323(11) 1 calc PR A 2
C3B C -0.1976(17) 0.274(3) -0.0583(11) 0.065(3) Uani 0.323(11) 1 d P A 2
H3B H -0.1806 0.2072 -0.0186 0.078 Uiso 0.323(11) 1 calc PR A 2
C4B C -0.1044(9) 0.3461(13) -0.0758(5) 0.0379(18) Uani 0.323(11) 1 d P A 2
C5B C -0.1347(8) 0.4575(14) -0.1297(6) 0.049(2) Uani 0.323(11) 1 d P A 2
H5B H -0.0760 0.5130 -0.1420 0.058 Uiso 0.323(11) 1 calc PR A 2
C6B C -0.264(2) 0.487(3) -0.1677(9) 0.079(4) Uani 0.323(11) 1 d P A 2
H6B H -0.2914 0.5594 -0.2061 0.095 Uiso 0.323(11) 1 calc PR A 2
N2B N 0.0101(8) 0.2973(8) -0.0385(3) 0.0473(17) Uani 0.323(11) 1 d P A 2
N3B N 0.0951(8) 0.3611(8) -0.0583(4) 0.0420(18) Uani 0.323(11) 1 d P A 2
C7B C 0.2171(11) 0.3106(14) -0.0192(7) 0.0353(19) Uani 0.323(11) 1 d P A 2
C8B C 0.2529(18) 0.211(5) 0.0483(16) 0.061(6) Uani 0.323(11) 1 d P A 2
H8B H 0.1958 0.1812 0.0672 0.073 Uiso 0.323(11) 1 calc PR A 2
C9B C 0.386(3) 0.160(6) 0.084(3) 0.056(4) Uani 0.323(11) 1 d P A 2
H9B H 0.4165 0.1027 0.1262 0.067 Uiso 0.323(11) 1 calc PR A 2
C10B C 0.459(2) 0.209(3) 0.0465(9) 0.035(3) Uani 0.323(11) 1 d P A 2
C11B C 0.4186(12) 0.321(2) -0.0175(7) 0.039(2) Uani 0.323(11) 1 d P A 2
H11B H 0.4742 0.3623 -0.0357 0.047 Uiso 0.323(11) 1 calc PR A 2
C12B C 0.295(2) 0.363(3) -0.0484(12) 0.056(3) Uani 0.323(11) 1 d P A 2
H12B H 0.2663 0.4259 -0.0893 0.067 Uiso 0.323(11) 1 calc PR A 2
O3 O 0.57347(12) 0.1826(2) 0.06932(8) 0.0775(4) Uani 1 1 d . . .
N4 N 0.96497(13) 0.1576(2) 0.17885(8) 0.0609(4) Uani 1 1 d . . .
C13 C 0.62614(19) 0.0864(3) 0.13067(13) 0.0854(7) Uani 1 1 d . A .
H131 H 0.5828 -0.0229 0.1274 0.102 Uiso 1 1 calc R . .
H132 H 0.6214 0.1525 0.1692 0.102 Uiso 1 1 calc R . .
C14 C 0.75654(18) 0.0501(3) 0.14179(14) 0.0856(7) Uani 1 1 d . . .
H141 H 0.7906 -0.0229 0.1824 0.103 Uiso 1 1 calc R A .
H142 H 0.7588 -0.0167 0.1028 0.103 Uiso 1 1 calc R . .
C15 C 0.83482(19) 0.2049(3) 0.15046(13) 0.0792(6) Uani 1 1 d . A .
H151 H 0.8183 0.2873 0.1812 0.095 Uiso 1 1 calc R . .
H152 H 0.8160 0.2617 0.1062 0.095 Uiso 1 1 calc R . .
C16 C 1.04110(17) 0.1892(3) 0.24475(10) 0.0637(5) Uani 1 1 d . . .
H161 H 1.0210 0.2476 0.2781 0.076 Uiso 1 1 calc R . .
C17 C 1.15054(16) 0.1215(3) 0.25353(10) 0.0652(5) Uani 1 1 d . . .
H171 H 1.2197 0.1270 0.2935 0.078 Uiso 1 1 calc R . .
C18 C 1.14116(18) 0.0416(3) 0.19179(11) 0.0673(5) Uani 1 1 d . . .
H181 H 1.2024 -0.0176 0.1831 0.081 Uiso 1 1 calc R . .
C19 C 1.02635(19) 0.0665(3) 0.14700(10) 0.0689(5) Uani 1 1 d . . .
H191 H 0.9949 0.0272 0.1017 0.083 Uiso 1 1 calc R . .

loop_
_atom_site_aniso_label
_atom_site_aniso_U_11
_atom_site_aniso_U_22
_atom_site_aniso_U_33
_atom_site_aniso_U_23
_atom_site_aniso_U_13
_atom_site_aniso_U_12
O1 0.0491(9) 0.229(3) 0.1205(14) 0.0168(15) 0.0326(9) -0.0178(12)
O2 0.0731(12) 0.186(2) 0.1060(14) 0.0390(15) 0.0069(10) 0.0229(12)
N1 0.0443(9) 0.1256(17) 0.0773(11) -0.0042(11) 0.0138(8) -0.0040(10)
C1A 0.043(2) 0.053(3) 0.045(3) 0.007(2) 0.0085(19) 0.0003(18)
C2A 0.052(3) 0.064(3) 0.083(5) -0.002(3) 0.027(3) -0.002(2)
C3A 0.056(4) 0.071(4) 0.059(3) 0.004(2) 0.016(3) 0.003(3)
C4A 0.0445(18) 0.047(3) 0.046(3) -0.001(2) 0.012(2) -0.0017(18)
C5A 0.049(2) 0.058(3) 0.066(3) 0.006(2) 0.025(2) -0.0069(17)
C6A 0.050(2) 0.060(3) 0.061(3) 0.011(2) 0.023(2) -0.007(2)
N2A 0.056(3) 0.0630(16) 0.0639(17) -0.0049(13) 0.0216(18) -0.0060(15)
N3A 0.056(3) 0.0599(16) 0.0540(16) -0.0065(12) 0.0200(18) -0.0065(16)
C7A 0.039(2) 0.055(3) 0.060(4) -0.007(2) 0.023(2) -0.0105(19)
C8A 0.069(6) 0.080(7) 0.082(6) -0.002(4) 0.037(5) -0.007(3)
C9A 0.061(9) 0.082(4) 0.065(5) 0.005(3) 0.016(6) -0.005(6)
C10A 0.044(4) 0.072(5) 0.087(5) -0.010(4) 0.013(3) 0.011(3)
C11A 0.062(4) 0.077(3) 0.077(3) 0.003(2) 0.045(3) -0.014(3)
C12A 0.067(4) 0.068(4) 0.051(4) 0.006(3) 0.017(3) 0.003(3)
C1B 0.025(3) 0.050(6) 0.036(5) 0.021(3) 0.004(3) 0.008(3)
C2B 0.055(7) 0.076(8) 0.054(7) 0.008(5) 0.008(5) 0.009(5)
C3B 0.058(6) 0.073(8) 0.072(8) -0.008(5) 0.035(5) -0.013(5)
C4B 0.050(4) 0.034(4) 0.031(4) 0.004(3) 0.016(3) -0.004(3)
C5B 0.042(5) 0.059(6) 0.047(6) 0.021(4) 0.018(5) -0.005(4)
C6B 0.096(9) 0.081(9) 0.065(7) 0.036(5) 0.037(6) 0.011(6)
N2B 0.026(3) 0.061(3) 0.053(3) -0.004(2) 0.012(3) -0.003(3)
N3B 0.028(4) 0.049(3) 0.046(3) -0.004(2) 0.010(3) 0.000(2)
C7B 0.030(4) 0.035(4) 0.043(5) 0.002(3) 0.016(3) -0.005(3)
C8B 0.027(6) 0.071(10) 0.082(13) -0.029(8) 0.017(7) 0.001(5)
C9B 0.024(4) 0.075(10) 0.063(9) 0.003(7) 0.009(5) 0.004(5)
C10B 0.025(4) 0.043(6) 0.041(5) -0.004(4) 0.015(4) -0.006(4)
C11B 0.029(4) 0.051(4) 0.040(4) 0.003(3) 0.018(3) -0.012(3)
C12B 0.061(7) 0.056(6) 0.047(6) 0.006(4) 0.017(5) 0.009(5)
O3 0.0494(8) 0.0915(11) 0.0881(10) 0.0062(8) 0.0212(7) 0.0052(7)
N4 0.0468(8) 0.0580(9) 0.0714(9) -0.0094(7) 0.0142(7) -0.0034(6)
C13 0.0592(12) 0.0836(15) 0.1063(17) 0.0224(13) 0.0224(11) 0.0089(11)
C14 0.0490(11) 0.0766(14) 0.1182(18) -0.0005(13) 0.0155(11) 0.0072(10)
C15 0.0594(12) 0.0622(12) 0.1020(16) -0.0034(11) 0.0136(11) 0.0086(10)
C16 0.0583(11) 0.0688(12) 0.0647(11) -0.0136(9) 0.0234(9) -0.0107(9)
C17 0.0512(10) 0.0712(12) 0.0657(11) 0.0035(9) 0.0126(8) -0.0077(9)
C18 0.0603(11) 0.0638(12) 0.0864(13) 0.0034(10) 0.0372(10) 0.0021(9)
C19 0.0708(13) 0.0726(13) 0.0614(10) -0.0112(9) 0.0222(10) -0.0056(10)

loop_
_atom_type_symbol
_atom_type_description
_atom_type_scat_dispersion_real
_atom_type_scat_dispersion_imag
_atom_type_scat_source
C C 0.0033 0.0016 'International Tables Vol C Tables 4.2.6.8 and 6.1.1.4'
N N 0.0061 0.0033 'International Tables Vol C Tables 4.2.6.8 and 6.1.1.4'
O O 0.0106 0.0060 'International Tables Vol C Tables 4.2.6.8 and 6.1.1.4'
H H 0.0000 0.0000 'International Tables Vol C Tables 4.2.6.8 and 6.1.1.4'

loop_
_geom_angle_atom_site_label_1
_geom_angle_atom_site_label_2
_geom_angle_atom_site_label_3
_geom_angle
_geom_angle_site_symmetry_1
_geom_angle_site_symmetry_3
_geom_angle_publ_flag
O2 N1 O1 123.4(2) . . ?
O2 N1 C1A 113.9(4) . . ?
O1 N1 C1A 122.6(4) . . ?
O2 N1 C1B 127.0(3) . . ?
O1 N1 C1B 109.5(3) . . ?
C1A N1 C1B 13.4(6) . . ?
C6A C1A N1 124.4(6) . . ?
C6A C1A C2A 122.4(5) . . ?
N1 C1A C2A 113.1(6) . . ?
C1A C2A C3A 114.1(4) . . ?
C1A C2A H2A 122.9 . . ?
C3A C2A H2A 122.9 . . ?
C4A C3A C2A 119.3(6) . . ?
C4A C3A H3A 120.4 . . ?
C2A C3A H3A 120.4 . . ?
C5A C4A C3A 121.6(5) . . ?
C5A C4A N2A 112.4(5) . . ?
C3A C4A N2A 126.1(6) . . ?
C6A C5A C4A 120.8(5) . . ?
C6A C5A H5A 119.6 . . ?
C4A C5A H5A 119.6 . . ?
C5A C6A C1A 121.8(5) . . ?
C5A C6A H6A 119.1 . . ?
C1A C6A H6A 119.1 . . ?
N3A N2A C4A 110.5(7) . . ?
N2A N3A C7A 113.2(8) . . ?
C8A C7A C12A 116.0(9) . . ?
C8A C7A N3A 117.1(8) . . ?
C12A C7A N3A 126.8(8) . . ?
C9A C8A C7A 123.0(17) . . ?
C9A C8A H8A 118.5 . . ?
C7A C8A H8A 118.5 . . ?
C8A C9A C10A 124(2) . . ?
C8A C9A H9A 118.1 . . ?
C10A C9A H9A 118.2 . . ?
C11A C10A C9A 115.5(14) . . ?
C11A C10A O3 116.2(9) . . ?
C9A C10A O3 128.0(15) . . ?
C10A C11A C12A 122.3(8) . . ?
C10A C11A H11A 118.8 . . ?
C12A C11A H11A 118.8 . . ?
C11A C12A C7A 119.4(8) . . ?
C11A C12A H12A 120.3 . . ?
C7A C12A H12A 120.3 . . ?
C2B C1B C6B 117.6(9) . . ?
C2B C1B N1 130.4(3) . . ?
C6B C1B N1 112.0(10) . . ?
C3B C2B C1B 131.8(9) . . ?
C3B C2B H2B 114.1 . . ?
C1B C2B H2B 114.1 . . ?
C2B C3B C4B 117.7(16) . . ?
C2B C3B H3B 121.1 . . ?
C4B C3B H3B 121.1 . . ?
N2B C4B C5B 123.9(9) . . ?
N2B C4B C3B 117.7(13) . . ?
C5B C4B C3B 118.3(12) . . ?
C4B C5B C6B 116.9(10) . . ?
C4B C5B H5B 121.5 . . ?
C6B C5B H5B 121.5 . . ?
C1B C6B C5B 116.6(10) . . ?
C1B C6B H6B 121.7 . . ?
C5B C6B H6B 121.7 . . ?
N3B N2B C4B 116.3(10) . . ?
N2B N3B C7B 117.0(10) . . ?
C12B C7B N3B 112.4(12) . . ?
C12B C7B C8B 124.7(15) . . ?
N3B C7B C8B 122.9(10) . . ?
C7B C8B C9B 118(3) . . ?
C7B C8B H8B 121.2 . . ?
C9B C8B H8B 121.2 . . ?
C10B C9B C8B 113(4) . . ?
C10B C9B H9B 123.3 . . ?
C8B C9B H9B 123.3 . . ?
O3 C10B C9B 122(2) . . ?
O3 C10B C11B 111.1(12) . . ?
C9B C10B C11B 126(2) . . ?
C12B C11B C10B 117.8(13) . . ?
C12B C11B H11B 121.1 . . ?
C10B C11B H11B 121.1 . . ?
C7B C12B C11B 120.1(16) . . ?
C7B C12B H12B 119.9 . . ?
C11B C12B H12B 119.9 . . ?
C10B O3 C13 118.2(7) . . ?
C10B O3 C10A 3.5(12) . . ?
C13 O3 C10A 115.9(6) . . ?
C19 N4 C16 108.24(16) . . ?
C19 N4 C15 127.06(17) . . ?
C16 N4 C15 124.53(17) . . ?
O3 C13 C14 108.81(19) . . ?
O3 C13 H131 109.9 . . ?
C14 C13 H131 109.9 . . ?
O3 C13 H132 109.9 . . ?
C14 C13 H132 109.9 . . ?
H131 C13 H132 108.3 . . ?
C15 C14 C13 115.92(19) . . ?
C15 C14 H141 108.3 . . ?
C13 C14 H141 108.3 . . ?
C15 C14 H142 108.3 . . ?
C13 C14 H142 108.3 . . ?
H141 C14 H142 107.4 . . ?
C14 C15 N4 111.76(17) . . ?
C14 C15 H151 109.3 . . ?
N4 C15 H151 109.3 . . ?
C14 C15 H152 109.3 . . ?
N4 C15 H152 109.3 . . ?
H151 C15 H152 107.9 . . ?
C17 C16 N4 108.44(17) . . ?
C17 C16 H161 125.8 . . ?
N4 C16 H161 125.8 . . ?
C16 C17 C18 107.42(16) . . ?
C16 C17 H171 126.3 . . ?
C18 C17 H171 126.3 . . ?
C19 C18 C17 107.11(17) . . ?
C19 C18 H181 126.4 . . ?
C17 C18 H181 126.4 . . ?
N4 C19 C18 108.77(17) . . ?
N4 C19 H191 125.6 . . ?
C18 C19 H191 125.6 . . ?

loop_
_geom_bond_atom_site_label_1
_geom_bond_atom_site_label_2
_geom_bond_distance
_geom_bond_site_symmetry_2
_geom_bond_publ_flag
O1 N1 1.212(3) . ?
O2 N1 1.205(3) . ?
N1 C1A 1.401(7) . ?
N1 C1B 1.578(11) . ?
C1A C6A 1.366(11) . ?
C1A C2A 1.424(7) . ?
C2A C3A 1.503(11) . ?
C2A H2A 0.9300 . ?
C3A C4A 1.376(6) . ?
C3A H3A 0.9300 . ?
C4A C5A 1.375(5) . ?
C4A N2A 1.460(8) . ?
C5A C6A 1.337(11) . ?
C5A H5A 0.9300 . ?
C6A H6A 0.9300 . ?
N2A N3A 1.208(7) . ?
N3A C7A 1.441(9) . ?
C7A C8A 1.29(2) . ?
C7A C12A 1.408(9) . ?
C8A C9A 1.29(2) . ?
C8A H8A 0.9300 . ?
C9A C10A 1.35(3) . ?
C9A H9A 0.9300 . ?
C10A C11A 1.318(15) . ?
C10A O3 1.431(14) . ?
C11A C12A 1.341(14) . ?
C11A H11A 0.9300 . ?
C12A H12A 0.9300 . ?
C1B C2B 1.2641 . ?
C1B C6B 1.34(3) . ?
C2B C3B 1.15(2) . ?
C2B H2B 0.9300 . ?
C3B C4B 1.401(10) . ?
C3B H3B 0.9300 . ?
C4B N2B 1.346(15) . ?
C4B C5B 1.350(8) . ?
C5B C6B 1.46(3) . ?
C5B H5B 0.9300 . ?
C6B H6B 0.9300 . ?
N2B N3B 1.317(12) . ?
N3B C7B 1.428(14) . ?
C7B C12B 1.339(18) . ?
C7B C8B 1.52(4) . ?
C8B C9B 1.53(4) . ?
C8B H8B 0.9300 . ?
C9B C10B 1.41(5) . ?
C9B H9B 0.9300 . ?
C10B O3 1.28(2) . ?
C10B C11B 1.51(2) . ?
C11B C12B 1.41(3) . ?
C11B H11B 0.9300 . ?
C12B H12B 0.9300 . ?
O3 C13 1.408(3) . ?
N4 C19 1.348(2) . ?
N4 C16 1.360(2) . ?
N4 C15 1.480(2) . ?
C13 C14 1.504(3) . ?
C13 H131 0.9700 . ?
C13 H132 0.9700 . ?
C14 C15 1.474(3) . ?
C14 H141 0.9700 . ?
C14 H142 0.9700 . ?
C15 H151 0.9700 . ?
C15 H152 0.9700 . ?
C16 C17 1.346(3) . ?
C16 H161 0.9300 . ?
C17 C18 1.394(3) . ?
C17 H171 0.9300 . ?
C18 C19 1.351(3) . ?
C18 H181 0.9300 . ?
C19 H191 0.9300 . ?
